data_7054984
loop_
_publ_author_name
'Li, Jie'
'Xi, Teng'
'Yan, Biao'
'Yang, Mingyan'
'Song, Jirong'
'Ma, Haixia'

_publ_section_title
;
 Two Cu(ii) complexes of triadimefon: crystal structure, antifungal
 activities and structure--activity relationship
;
_journal_issue 9
_journal_name_full 'New J. Chem.'
_journal_page_first 6997
_journal_paper_doi 10.1039/C5NJ00679A
_journal_volume 39
_journal_year 2015
_chemical_formula_sum 'C56 H65 Cl4 Cu N14 O14.5'
_chemical_formula_weight 1371.56
_chemical_name_systematic
; 
 ? 
;
_space_group_IT_number 2
_symmetry_cell_setting triclinic
_symmetry_space_group_name_Hall '-P 1'
_symmetry_space_group_name_H-M 'P -1'
_atom_sites_solution_hydrogens geom
_atom_sites_solution_primary direct
_atom_sites_solution_secondary difmap
_audit_block_doi 10.5517/cc10ccnd
_audit_creation_method SHELXL-97
_audit_update_record
;
2015-06-13 deposited with the CCDC.
2015-07-06 downloaded from the CCDC.
;
_cell_angle_alpha 78.075(16)
_cell_angle_beta 74.593(15)
_cell_angle_gamma 79.602(16)
_cell_formula_units_Z 1
_cell_length_a 8.798(7)
_cell_length_b 14.565(11)
_cell_length_c 15.456(12)
_cell_measurement_reflns_used 800
_cell_measurement_temperature 296(2)
_cell_measurement_theta_max 17.21
_cell_measurement_theta_min 2.49
_cell_volume 1852(2)
_computing_cell_refinement 'Bruker SAINT'
_computing_data_collection 'Bruker SMART APEX II'
_computing_data_reduction 'Bruker SAINT'
_computing_molecular_graphics SHELXTL
_computing_publication_material SHELXTL
_computing_structure_refinement 'SHELXL-97 (Sheldrick, 2008)'
_computing_structure_solution 'SHELXS-97 (Sheldrick, 2008)'
_diffrn_ambient_temperature 296(2)
_diffrn_measured_fraction_theta_full 0.978
_diffrn_measured_fraction_theta_max 0.978
_diffrn_measurement_device_type 'Bruker APEX II area detector'
_diffrn_measurement_method '\f and \w scans'
_diffrn_radiation_monochromator graphite
_diffrn_radiation_source 'fine-focus sealed tube'
_diffrn_radiation_type MoK\a
_diffrn_radiation_wavelength 0.71073
_diffrn_reflns_av_R_equivalents 0.0658
_diffrn_reflns_av_unetI/netI 0.2152
_diffrn_reflns_limit_h_max 10
_diffrn_reflns_limit_h_min -10
_diffrn_reflns_limit_k_max 13
_diffrn_reflns_limit_k_min -17
_diffrn_reflns_limit_l_max 18
_diffrn_reflns_limit_l_min -18
_diffrn_reflns_number 8847
_diffrn_reflns_theta_full 25.00
_diffrn_reflns_theta_max 25.00
_diffrn_reflns_theta_min 2.16
_exptl_absorpt_coefficient_mu 0.503
_exptl_absorpt_correction_T_max 0.9038
_exptl_absorpt_correction_T_min 0.8364
_exptl_crystal_colour purple
_exptl_crystal_density_diffrn 1.230
_exptl_crystal_density_method 'not measured'
_exptl_crystal_description block
_exptl_crystal_F_000 712
_exptl_crystal_size_max 0.37
_exptl_crystal_size_mid 0.24
_exptl_crystal_size_min 0.20
_platon_squeeze_details
;
;
_refine_diff_density_max 0.462
_refine_diff_density_min -0.314
_refine_diff_density_rms 0.063
_refine_ls_extinction_method none
_refine_ls_goodness_of_fit_ref 1.008
_refine_ls_hydrogen_treatment mixed
_refine_ls_matrix_type full
_refine_ls_number_parameters 409
_refine_ls_number_reflns 6390
_refine_ls_number_restraints 0
_refine_ls_restrained_S_all 1.008
_refine_ls_R_factor_all 0.2340
_refine_ls_R_factor_gt 0.0845
_refine_ls_shift/su_max 0.000
_refine_ls_shift/su_mean 0.000
_refine_ls_structure_factor_coef Fsqd
_refine_ls_weighting_details 'calc w=1/[\s^2^(Fo^2^)+(0.0029P)^2^+0.0273P] where P=(Fo^2^+2Fc^2^)/3'
_refine_ls_weighting_scheme calc
_refine_ls_wR_factor_gt 0.1389
_refine_ls_wR_factor_ref 0.1601
_reflns_number_gt 2005
_reflns_number_total 6390
_reflns_threshold_expression >2sigma(I)
_cod_data_source_file c5nj00679a1.cif
_cod_data_source_block 2
_cod_depositor_comments 'Adding full bibliography for 7054984--7054985.cif.'
_cod_original_sg_symbol_H-M P-1
_cod_original_formula_sum 'C56 H65 Cl4 Cu N14 O14.50'
_cod_database_code 7054984

loop_
_symmetry_equiv_pos_as_xyz
'x, y, z'
'-x, -y, -z'

loop_
_atom_site_label
_atom_site_type_symbol
_atom_site_fract_x
_atom_site_fract_y
_atom_site_fract_z
_atom_site_U_iso_or_equiv
_atom_site_adp_type
_atom_site_occupancy
_atom_site_symmetry_multiplicity
_atom_site_calc_flag
_atom_site_refinement_flags
Cu Cu 0.5000 0.0000 0.5000 0.0647(4) Uani 1 2 d S
Cl1 Cl 0.8651(3) 0.48996(16) 0.10963(16) 0.1499(10) Uani 1 1 d .
Cl2 Cl -0.0065(4) 0.25780(19) 0.9924(2) 0.1915(13) Uani 1 1 d .
N2 N 0.6171(6) 0.2427(3) 0.5558(3) 0.0655(15) Uani 1 1 d .
O1 O 0.6963(5) 0.3932(3) 0.5134(4) 0.0767(14) Uani 1 1 d .
N1 N 0.5196(6) 0.1233(3) 0.5347(3) 0.0658(15) Uani 1 1 d .
N3 N 0.4551(8) 0.2695(4) 0.5740(4) 0.107(2) Uani 1 1 d .
C9 C 0.8306(9) 0.3441(5) 0.3629(7) 0.083(2) Uani 1 1 d .
H9 H 0.8696 0.2841 0.3892 0.100 Uiso 1 1 calc R
N4 N 0.4092(8) -0.0500(4) 0.6333(4) 0.0750(17) Uani 1 1 d .
C10 C 0.7151(9) 0.3185(5) 0.6587(6) 0.085(2) Uani 1 1 d .
C1 C 0.6520(7) 0.1569(4) 0.5349(4) 0.0621(17) Uani 1 1 d .
H1 H 0.7542 0.1241 0.5220 0.074 Uiso 1 1 calc R
C8 C 0.8645(9) 0.3703(6) 0.2690(7) 0.091(2) Uani 1 1 d .
H8 H 0.9217 0.3257 0.2331 0.109 Uiso 1 1 calc R
C15 C 0.2570(10) -0.0672(6) 0.6810(6) 0.104(3) Uani 1 1 d .
H15 H 0.1709 -0.0545 0.6541 0.124 Uiso 1 1 calc R
C4 C 0.7367(8) 0.4089(5) 0.4181(6) 0.0625(19) Uani 1 1 d .
N5 N 0.3946(9) -0.1062(4) 0.7767(5) 0.0863(18) Uani 1 1 d .
C5 C 0.6825(9) 0.4971(6) 0.3773(7) 0.093(2) Uani 1 1 d .
H5 H 0.6189 0.5406 0.4126 0.112 Uiso 1 1 calc R
C17 C 0.4331(10) -0.1361(6) 0.8662(6) 0.101(3) Uani 1 1 d .
H17 H 0.3400 -0.1585 0.9111 0.121 Uiso 1 1 calc R
O3 O 0.4815(8) -0.0635(6) 0.8962(4) 0.123(2) Uani 1 1 d .
C16 C 0.4860(10) -0.0742(5) 0.6969(6) 0.081(2) Uani 1 1 d .
H16 H 0.5934 -0.0697 0.6877 0.098 Uiso 1 1 calc R
C3 C 0.7257(7) 0.3043(5) 0.5616(5) 0.0654(19) Uani 1 1 d .
H3 H 0.8347 0.2772 0.5357 0.078 Uiso 1 1 calc R
C7 C 0.8184(11) 0.4566(8) 0.2284(6) 0.096(3) Uani 1 1 d .
C18 C 0.3633(12) 0.0117(10) 0.9181(9) 0.107(3) Uani 1 1 d .
N6 N 0.2449(8) -0.1029(5) 0.7670(5) 0.109(2) Uani 1 1 d .
C12 C 0.9799(11) 0.3780(6) 0.6027(6) 0.150(4) Uani 1 1 d .
H12A H 1.0348 0.4260 0.6104 0.225 Uiso 1 1 calc R
H12B H 0.9509 0.3952 0.5453 0.225 Uiso 1 1 calc R
H12C H 1.0483 0.3186 0.6042 0.225 Uiso 1 1 calc R
O2 O 0.6158(7) 0.2824(4) 0.7207(4) 0.132(2) Uani 1 1 d .
C2 C 0.4020(9) 0.1965(5) 0.5593(5) 0.103(3) Uani 1 1 d .
H2 H 0.2947 0.1944 0.5650 0.123 Uiso 1 1 calc R
C21 C 0.1367(14) 0.1612(9) 0.9632(10) 0.125(3) Uani 1 1 d .
C27 C 0.7120(13) -0.3879(6) 0.8905(6) 0.171(4) Uani 1 1 d .
H27A H 0.7526 -0.3805 0.8257 0.257 Uiso 1 1 calc R
H27B H 0.6868 -0.4512 0.9136 0.257 Uiso 1 1 calc R
H27C H 0.7909 -0.3764 0.9182 0.257 Uiso 1 1 calc R
C24 C 0.5784(14) -0.2210(9) 0.8598(6) 0.142(4) Uani 1 1 d .
C19 C 0.2444(15) -0.0014(8) 0.9991(7) 0.125(3) Uani 1 1 d .
H19 H 0.2402 -0.0599 1.0370 0.150 Uiso 1 1 calc R
C20 C 0.1344(12) 0.0754(10) 1.0204(6) 0.119(3) Uani 1 1 d .
H20 H 0.0569 0.0692 1.0747 0.143 Uiso 1 1 calc R
C23 C 0.3744(15) 0.0970(11) 0.8605(7) 0.135(4) Uani 1 1 d .
H23 H 0.4586 0.1042 0.8095 0.161 Uiso 1 1 calc R
C11 C 0.8356(12) 0.3690(8) 0.6768(6) 0.127(3) Uani 1 1 d .
O4 O 0.7196(10) -0.1943(5) 0.8173(5) 0.197(3) Uani 1 1 d .
C6 C 0.7230(11) 0.5215(6) 0.2826(9) 0.110(3) Uani 1 1 d .
H6 H 0.6863 0.5814 0.2552 0.132 Uiso 1 1 calc R
C28 C 0.4450(14) -0.3400(8) 0.8581(10) 0.300(10) Uani 1 1 d .
H28A H 0.3383 -0.3358 0.8952 0.450 Uiso 1 1 calc R
H28B H 0.4777 -0.4026 0.8436 0.450 Uiso 1 1 calc R
H28C H 0.4490 -0.2948 0.8030 0.450 Uiso 1 1 calc R
C25 C 0.5627(12) -0.3175(6) 0.9129(7) 0.119(3) Uani 1 1 d .
C26 C 0.4872(13) -0.3158(7) 1.0113(7) 0.191(5) Uani 1 1 d .
H26A H 0.5626 -0.3022 1.0402 0.286 Uiso 1 1 calc R
H26B H 0.4541 -0.3764 1.0399 0.286 Uiso 1 1 calc R
H26C H 0.3964 -0.2678 1.0170 0.286 Uiso 1 1 calc R
C22 C 0.254(2) 0.1739(9) 0.8808(10) 0.159(4) Uani 1 1 d .
H22 H 0.2520 0.2312 0.8409 0.191 Uiso 1 1 calc R
C14 C 0.8510(19) 0.3455(13) 0.7684(8) 0.350(12) Uani 1 1 d .
H14A H 0.8784 0.2783 0.7835 0.524 Uiso 1 1 calc R
H14B H 0.7519 0.3653 0.8084 0.524 Uiso 1 1 calc R
H14C H 0.9329 0.3772 0.7751 0.524 Uiso 1 1 calc R
C13 C 0.7464(15) 0.4758(9) 0.6762(9) 0.254(8) Uani 1 1 d .
H13A H 0.6796 0.4818 0.7355 0.381 Uiso 1 1 calc R
H13B H 0.6825 0.4904 0.6323 0.381 Uiso 1 1 calc R
H13C H 0.8240 0.5189 0.6604 0.381 Uiso 1 1 calc R
O5 O 0.2338(7) 0.0522(3) 0.4750(4) 0.112(2) Uani 1 1 d .
O7 O 0.0234(8) 0.1062(5) 0.4237(5) 0.160(3) Uani 1 1 d .
O6 O 0.0513(8) 0.1449(5) 0.5399(6) 0.203(4) Uani 1 1 d .
N7 N 0.1097(10) 0.1031(5) 0.4732(5) 0.095(2) Uani 1 1 d .

loop_
_atom_site_aniso_label
_atom_site_aniso_U_11
_atom_site_aniso_U_22
_atom_site_aniso_U_33
_atom_site_aniso_U_23
_atom_site_aniso_U_13
_atom_site_aniso_U_12
Cu 0.0482(9) 0.0651(8) 0.0852(10) -0.0236(7) -0.0162(7) -0.0061(6)
Cl1 0.123(2) 0.181(2) 0.124(2) 0.0132(17) -0.0248(16) -0.0144(18)
Cl2 0.175(3) 0.152(2) 0.234(3) -0.062(2) -0.025(2) 0.010(2)
N2 0.024(4) 0.068(4) 0.110(4) -0.045(3) -0.011(3) 0.007(3)
O1 0.062(4) 0.073(3) 0.101(4) -0.034(3) -0.018(3) -0.001(3)
N1 0.027(4) 0.074(4) 0.100(4) -0.036(3) -0.017(3) 0.008(3)
N3 0.050(5) 0.093(4) 0.195(7) -0.067(4) -0.028(4) 0.000(4)
C9 0.068(6) 0.066(5) 0.104(7) -0.001(5) -0.018(5) 0.001(4)
N4 0.067(5) 0.096(4) 0.065(5) -0.002(3) -0.025(4) -0.019(4)
C10 0.057(6) 0.112(6) 0.092(7) -0.034(5) -0.003(5) -0.031(5)
C1 0.028(4) 0.065(4) 0.098(5) -0.032(4) -0.009(4) -0.003(4)
C8 0.078(6) 0.095(7) 0.085(7) -0.003(5) -0.006(5) -0.008(5)
C15 0.057(6) 0.161(8) 0.084(7) 0.002(6) -0.014(5) -0.024(6)
C4 0.044(5) 0.046(5) 0.103(7) -0.010(5) -0.029(5) -0.006(4)
N5 0.087(6) 0.091(4) 0.063(5) 0.002(4) -0.006(5) -0.003(4)
C5 0.056(6) 0.077(7) 0.133(8) -0.015(6) -0.003(6) -0.007(5)
C17 0.073(7) 0.099(7) 0.088(8) 0.012(6) 0.010(5) 0.024(6)
O3 0.094(6) 0.165(6) 0.111(5) -0.037(4) -0.027(4) -0.001(5)
C16 0.072(6) 0.090(5) 0.081(7) -0.006(5) -0.021(6) -0.012(5)
C3 0.038(5) 0.065(5) 0.097(6) -0.031(4) -0.014(4) -0.001(4)
C7 0.072(7) 0.104(7) 0.098(8) 0.026(6) -0.023(5) -0.022(6)
C18 0.064(8) 0.151(10) 0.112(9) -0.054(8) -0.028(7) 0.018(7)
N6 0.054(5) 0.165(6) 0.102(6) 0.001(5) -0.015(4) -0.028(5)
C12 0.103(9) 0.191(9) 0.188(9) -0.057(7) -0.030(7) -0.078(7)
O2 0.114(5) 0.182(6) 0.114(5) -0.041(4) 0.001(4) -0.077(5)
C2 0.045(6) 0.090(6) 0.183(8) -0.053(5) -0.027(5) -0.003(5)
C21 0.122(11) 0.127(10) 0.139(10) -0.040(9) -0.045(9) -0.009(8)
C27 0.149(11) 0.156(8) 0.179(10) -0.033(7) -0.051(8) 0.079(8)
C24 0.101(10) 0.207(12) 0.082(7) -0.001(7) -0.009(6) 0.025(10)
C19 0.116(10) 0.142(9) 0.104(8) -0.027(7) -0.003(7) -0.012(8)
C20 0.090(9) 0.142(9) 0.110(8) -0.040(8) 0.004(6) 0.003(8)
C23 0.135(12) 0.147(10) 0.117(9) -0.003(9) -0.023(8) -0.043(9)
C11 0.096(8) 0.203(10) 0.114(8) -0.075(7) -0.002(6) -0.082(8)
O4 0.112(7) 0.201(7) 0.202(7) 0.022(5) 0.018(6) 0.028(6)
C6 0.054(6) 0.076(6) 0.191(11) -0.010(8) -0.026(7) -0.006(5)
C28 0.140(13) 0.305(15) 0.57(3) -0.265(17) -0.167(16) 0.028(11)
C25 0.108(9) 0.098(7) 0.131(9) 0.027(7) -0.035(7) -0.002(6)
C26 0.189(13) 0.220(11) 0.123(9) 0.054(8) -0.030(9) -0.028(9)
C22 0.161(14) 0.132(10) 0.164(13) -0.013(9) -0.023(10) -0.009(10)
C14 0.40(2) 0.62(3) 0.153(11) 0.041(14) -0.144(13) -0.37(2)
C13 0.177(14) 0.284(14) 0.37(2) -0.245(15) 0.003(11) -0.081(11)
O5 0.037(4) 0.091(4) 0.201(6) -0.024(3) -0.035(4) 0.020(3)
O7 0.101(6) 0.206(6) 0.186(7) -0.011(5) -0.071(5) -0.023(5)
O6 0.088(6) 0.211(7) 0.346(11) -0.183(7) -0.042(6) 0.032(5)
N7 0.055(6) 0.096(5) 0.143(7) -0.036(5) -0.017(5) -0.022(5)

loop_
_atom_type_symbol
_atom_type_description
_atom_type_scat_dispersion_real
_atom_type_scat_dispersion_imag
_atom_type_scat_source
C C 0.0033 0.0016 'International Tables Vol C Tables 4.2.6.8 and 6.1.1.4'
H H 0.0000 0.0000 'International Tables Vol C Tables 4.2.6.8 and 6.1.1.4'
Cl Cl 0.1484 0.1585 'International Tables Vol C Tables 4.2.6.8 and 6.1.1.4'
Cu Cu 0.3201 1.2651 'International Tables Vol C Tables 4.2.6.8 and 6.1.1.4'
N N 0.0061 0.0033 'International Tables Vol C Tables 4.2.6.8 and 6.1.1.4'
O O 0.0106 0.0060 'International Tables Vol C Tables 4.2.6.8 and 6.1.1.4'

loop_
_geom_angle_atom_site_label_1
_geom_angle_atom_site_label_2
_geom_angle_atom_site_label_3
_geom_angle
_geom_angle_site_symmetry_1
_geom_angle_site_symmetry_3
N1 Cu N1 180.00(8) . 2_656
N1 Cu N4 89.4(2) . .
N1 Cu N4 90.6(2) 2_656 .
N1 Cu N4 90.6(2) . 2_656
N1 Cu N4 89.4(2) 2_656 2_656
N4 Cu N4 180.0 . 2_656
N1 Cu O5 94.56(18) . .
N1 Cu O5 85.44(18) 2_656 .
N4 Cu O5 91.2(2) . .
N4 Cu O5 88.8(2) 2_656 .
N1 Cu O5 85.44(18) . 2_656
N1 Cu O5 94.56(18) 2_656 2_656
N4 Cu O5 88.8(2) . 2_656
N4 Cu O5 91.2(2) 2_656 2_656
O5 Cu O5 180.0 . 2_656
C1 N2 N3 110.2(5) . .
C1 N2 C3 128.1(6) . .
N3 N2 C3 121.7(5) . .
C3 O1 C4 120.5(5) . .
C1 N1 C2 102.2(5) . .
C1 N1 Cu 128.6(4) . .
C2 N1 Cu 129.1(4) . .
C2 N3 N2 102.7(5) . .
C8 C9 C4 119.5(7) . .
C8 C9 H9 120.2 . .
C4 C9 H9 120.2 . .
C16 N4 C15 101.6(6) . .
C16 N4 Cu 126.7(6) . .
C15 N4 Cu 131.8(6) . .
O2 C10 C11 121.0(8) . .
O2 C10 C3 118.7(7) . .
C11 C10 C3 120.1(7) . .
N2 C1 N1 110.7(6) . .
N2 C1 H1 124.7 . .
N1 C1 H1 124.7 . .
C7 C8 C9 122.5(8) . .
C7 C8 H8 118.8 . .
C9 C8 H8 118.8 . .
N6 C15 N4 114.2(7) . .
N6 C15 H15 122.9 . .
N4 C15 H15 122.9 . .
C5 C4 O1 115.3(8) . .
C5 C4 C9 118.9(8) . .
O1 C4 C9 125.8(7) . .
C16 N5 N6 108.9(7) . .
C16 N5 C17 129.6(8) . .
N6 N5 C17 121.4(8) . .
C4 C5 C6 119.8(8) . .
C4 C5 H5 120.1 . .
C6 C5 H5 120.1 . .
O3 C17 N5 113.2(6) . .
O3 C17 C24 106.8(9) . .
N5 C17 C24 109.1(7) . .
O3 C17 H17 109.2 . .
N5 C17 H17 109.2 . .
C24 C17 H17 109.2 . .
C18 O3 C17 115.5(7) . .
N4 C16 N5 112.5(8) . .
N4 C16 H16 123.8 . .
N5 C16 H16 123.8 . .
O1 C3 N2 111.2(5) . .
O1 C3 C10 105.8(5) . .
N2 C3 C10 114.2(5) . .
O1 C3 H3 108.5 . .
N2 C3 H3 108.5 . .
C10 C3 H3 108.5 . .
C8 C7 C6 118.4(8) . .
C8 C7 Cl1 122.3(9) . .
C6 C7 Cl1 119.2(9) . .
C23 C18 O3 117.4(13) . .
C23 C18 C19 123.1(10) . .
O3 C18 C19 119.4(13) . .
C15 N6 N5 102.9(7) . .
C11 C12 H12A 109.5 . .
C11 C12 H12B 109.5 . .
H12A C12 H12B 109.5 . .
C11 C12 H12C 109.5 . .
H12A C12 H12C 109.5 . .
H12B C12 H12C 109.5 . .
N3 C2 N1 114.2(6) . .
N3 C2 H2 122.9 . .
N1 C2 H2 122.9 . .
C20 C21 C22 121.0(11) . .
C20 C21 Cl2 120.2(12) . .
C22 C21 Cl2 118.8(13) . .
C25 C27 H27A 109.5 . .
C25 C27 H27B 109.5 . .
H27A C27 H27B 109.5 . .
C25 C27 H27C 109.5 . .
H27A C27 H27C 109.5 . .
H27B C27 H27C 109.5 . .
O4 C24 C25 121.5(10) . .
O4 C24 C17 114.7(10) . .
C25 C24 C17 122.7(9) . .
C20 C19 C18 117.7(10) . .
C20 C19 H19 121.2 . .
C18 C19 H19 121.2 . .
C21 C20 C19 121.4(10) . .
C21 C20 H20 119.3 . .
C19 C20 H20 119.3 . .
C18 C23 C22 118.2(11) . .
C18 C23 H23 120.9 . .
C22 C23 H23 120.9 . .
C14 C11 C12 118.9(10) . .
C14 C11 C10 113.2(8) . .
C12 C11 C10 114.5(7) . .
C14 C11 C13 100.2(10) . .
C12 C11 C13 104.1(9) . .
C10 C11 C13 102.7(8) . .
C5 C6 C7 120.8(9) . .
C5 C6 H6 119.6 . .
C7 C6 H6 119.6 . .
C25 C28 H28A 109.5 . .
C25 C28 H28B 109.5 . .
H28A C28 H28B 109.5 . .
C25 C28 H28C 109.5 . .
H28A C28 H28C 109.5 . .
H28B C28 H28C 109.5 . .
C24 C25 C26 112.1(8) . .
C24 C25 C27 113.3(9) . .
C26 C25 C27 116.9(8) . .
C24 C25 C28 94.2(9) . .
C26 C25 C28 113.2(10) . .
C27 C25 C28 104.6(8) . .
C25 C26 H26A 109.5 . .
C25 C26 H26B 109.5 . .
H26A C26 H26B 109.5 . .
C25 C26 H26C 109.5 . .
H26A C26 H26C 109.5 . .
H26B C26 H26C 109.5 . .
C21 C22 C23 118.3(12) . .
C21 C22 H22 120.8 . .
C23 C22 H22 120.8 . .
C11 C14 H14A 109.5 . .
C11 C14 H14B 109.5 . .
H14A C14 H14B 109.5 . .
C11 C14 H14C 109.5 . .
H14A C14 H14C 109.5 . .
H14B C14 H14C 109.5 . .
C11 C13 H13A 109.5 . .
C11 C13 H13B 109.5 . .
H13A C13 H13B 109.5 . .
C11 C13 H13C 109.5 . .
H13A C13 H13C 109.5 . .
H13B C13 H13C 109.5 . .
N7 O5 Cu 158.5(5) . .
O7 N7 O5 127.5(8) . .
O7 N7 O6 115.5(9) . .
O5 N7 O6 115.7(8) . .

loop_
_geom_bond_atom_site_label_1
_geom_bond_atom_site_label_2
_geom_bond_distance
_geom_bond_site_symmetry_2
Cu N1 2.025(5) .
Cu N1 2.025(5) 2_656
Cu N4 2.032(6) .
Cu N4 2.032(6) 2_656
Cu O5 2.435(6) .
Cu O5 2.435(6) 2_656
Cl1 C7 1.754(8) .
Cl2 C21 1.758(11) .
N2 C1 1.318(6) .
N2 N3 1.377(7) .
N2 C3 1.454(6) .
O1 C3 1.371(6) .
O1 C4 1.401(7) .
N1 C1 1.343(6) .
N1 C2 1.383(7) .
N3 C2 1.319(6) .
C9 C8 1.387(8) .
C9 C4 1.406(8) .
C9 H9 0.9300 .
N4 C16 1.293(7) .
N4 C15 1.386(9) .
C10 O2 1.213(7) .
C10 C11 1.506(9) .
C10 C3 1.533(8) .
C1 H1 0.9300 .
C8 C7 1.329(9) .
C8 H8 0.9300 .
C15 N6 1.306(8) .
C15 H15 0.9300 .
C4 C5 1.371(8) .
N5 C16 1.325(8) .
N5 N6 1.357(8) .
N5 C17 1.470(9) .
C5 C6 1.396(9) .
C5 H5 0.9300 .
C17 O3 1.409(8) .
C17 C24 1.607(11) .
C17 H17 0.9800 .
O3 C18 1.397(9) .
C16 H16 0.9300 .
C3 H3 0.9800 .
C7 C6 1.403(10) .
C18 C23 1.375(11) .
C18 C19 1.405(11) .
C12 C11 1.472(10) .
C12 H12A 0.9600 .
C12 H12B 0.9600 .
C12 H12C 0.9600 .
C2 H2 0.9300 .
C21 C20 1.373(11) .
C21 C22 1.411(13) .
C27 C25 1.521(11) .
C27 H27A 0.9600 .
C27 H27B 0.9600 .
C27 H27C 0.9600 .
C24 O4 1.327(11) .
C24 C25 1.485(12) .
C19 C20 1.374(11) .
C19 H19 0.9300 .
C20 H20 0.9300 .
C23 C22 1.421(12) .
C23 H23 0.9300 .
C11 C14 1.423(11) .
C11 C13 1.610(14) .
C6 H6 0.9300 .
C28 C25 1.611(11) .
C28 H28A 0.9600 .
C28 H28B 0.9600 .
C28 H28C 0.9600 .
C25 C26 1.492(11) .
C26 H26A 0.9600 .
C26 H26B 0.9600 .
C26 H26C 0.9600 .
C22 H22 0.9300 .
C14 H14A 0.9600 .
C14 H14B 0.9600 .
C14 H14C 0.9600 .
C13 H13A 0.9600 .
C13 H13B 0.9600 .
C13 H13C 0.9600 .
O5 N7 1.207(7) .
O7 N7 1.202(7) .
O6 N7 1.251(8) .

loop_
_geom_torsion_atom_site_label_1
_geom_torsion_atom_site_label_2
_geom_torsion_atom_site_label_3
_geom_torsion_atom_site_label_4
_geom_torsion
_geom_torsion_site_symmetry_1
N1 Cu N1 C1 -114(100) 2_656
N4 Cu N1 C1 108.5(5) .
N4 Cu N1 C1 -71.5(5) 2_656
O5 Cu N1 C1 -160.4(5) .
O5 Cu N1 C1 19.6(5) 2_656
N1 Cu N1 C2 62(100) 2_656
N4 Cu N1 C2 -75.5(6) .
N4 Cu N1 C2 104.5(6) 2_656
O5 Cu N1 C2 15.6(6) .
O5 Cu N1 C2 -164.4(6) 2_656
C1 N2 N3 C2 -2.1(7) .
C3 N2 N3 C2 178.7(6) .
N1 Cu N4 C16 -71.4(6) .
N1 Cu N4 C16 108.6(6) 2_656
N4 Cu N4 C16 49(100) 2_656
O5 Cu N4 C16 -165.9(6) .
O5 Cu N4 C16 14.1(6) 2_656
N1 Cu N4 C15 108.3(7) .
N1 Cu N4 C15 -71.7(7) 2_656
N4 Cu N4 C15 -131(100) 2_656
O5 Cu N4 C15 13.8(7) .
O5 Cu N4 C15 -166.2(7) 2_656
N3 N2 C1 N1 2.1(7) .
C3 N2 C1 N1 -178.7(6) .
C2 N1 C1 N2 -1.1(7) .
Cu N1 C1 N2 175.7(4) .
C4 C9 C8 C7 3.6(11) .
C16 N4 C15 N6 -2.3(9) .
Cu N4 C15 N6 177.9(5) .
C3 O1 C4 C5 171.4(5) .
C3 O1 C4 C9 -11.0(9) .
C8 C9 C4 C5 -0.8(9) .
C8 C9 C4 O1 -178.3(5) .
O1 C4 C5 C6 176.8(6) .
C9 C4 C5 C6 -1.0(10) .
C16 N5 C17 O3 60.3(10) .
N6 N5 C17 O3 -115.3(8) .
C16 N5 C17 C24 -58.4(11) .
N6 N5 C17 C24 125.9(8) .
N5 C17 O3 C18 68.3(10) .
C24 C17 O3 C18 -171.6(8) .
C15 N4 C16 N5 1.6(8) .
Cu N4 C16 N5 -178.6(4) .
N6 N5 C16 N4 -0.5(9) .
C17 N5 C16 N4 -176.7(7) .
C4 O1 C3 N2 -72.2(7) .
C4 O1 C3 C10 163.3(5) .
C1 N2 C3 O1 130.3(6) .
N3 N2 C3 O1 -50.6(8) .
C1 N2 C3 C10 -110.2(7) .
N3 N2 C3 C10 68.9(8) .
O2 C10 C3 O1 119.2(8) .
C11 C10 C3 O1 -66.0(9) .
O2 C10 C3 N2 -3.3(10) .
C11 C10 C3 N2 171.4(7) .
C9 C8 C7 C6 -4.3(11) .
C9 C8 C7 Cl1 178.7(5) .
C17 O3 C18 C23 -109.1(9) .
C17 O3 C18 C19 74.0(10) .
N4 C15 N6 N5 2.0(10) .
C16 N5 N6 C15 -0.9(9) .
C17 N5 N6 C15 175.6(7) .
N2 N3 C2 N1 1.4(8) .
C1 N1 C2 N3 -0.2(8) .
Cu N1 C2 N3 -177.0(5) .
O3 C17 C24 O4 -47.5(11) .
N5 C17 C24 O4 75.1(11) .
O3 C17 C24 C25 120.4(9) .
N5 C17 C24 C25 -116.9(9) .
C23 C18 C19 C20 0.4(14) .
O3 C18 C19 C20 177.1(7) .
C22 C21 C20 C19 -0.9(15) .
Cl2 C21 C20 C19 179.6(7) .
C18 C19 C20 C21 2.3(13) .
O3 C18 C23 C22 179.0(8) .
C19 C18 C23 C22 -4.3(14) .
O2 C10 C11 C14 17.8(17) .
C3 C10 C11 C14 -156.8(12) .
O2 C10 C11 C12 158.6(10) .
C3 C10 C11 C12 -16.0(13) .
O2 C10 C11 C13 -89.3(11) .
C3 C10 C11 C13 96.1(9) .
C4 C5 C6 C7 0.2(11) .
C8 C7 C6 C5 2.4(12) .
Cl1 C7 C6 C5 179.5(5) .
O4 C24 C25 C26 117.8(11) .
C17 C24 C25 C26 -49.3(12) .
O4 C24 C25 C27 -17.2(14) .
C17 C24 C25 C27 175.7(8) .
O4 C24 C25 C28 -125.0(11) .
C17 C24 C25 C28 67.8(11) .
C20 C21 C22 C23 -3.1(16) .
Cl2 C21 C22 C23 176.4(7) .
C18 C23 C22 C21 5.5(15) .
N1 Cu O5 N7 -4.9(15) .
N1 Cu O5 N7 175.1(15) 2_656
N4 Cu O5 N7 84.6(15) .
N4 Cu O5 N7 -95.4(15) 2_656
O5 Cu O5 N7 -155(100) 2_656
Cu O5 N7 O7 152.6(11) .
Cu O5 N7 O6 -40.9(18) .

loop_
_platon_squeeze_void_nr
_platon_squeeze_void_average_x
_platon_squeeze_void_average_y
_platon_squeeze_void_average_z
_platon_squeeze_void_volume
_platon_squeeze_void_count_electrons
_platon_squeeze_void_content
1 -0.084 0.078 0.754 71 6 ' '
2 0.084 0.922 0.246 71 6 ' '
3 0.340 0.298 0.368 46 4 ' '
4 0.659 0.702 0.632 46 4 ' '
